data_4343658
loop_
_publ_author_name
'Gillespie, R.J.'
'Maharajh, E.'
'Luk, W.C.'
'Slim, D.R.'

_publ_section_title
;
 Preparation and crystal structures of Te3 S3 (As F6)2, Te2 Se4 (Sb F6)2
 and Te2 Se4 (As F6)2
;
_journal_name_full 'Inorganic Chemistry'
_journal_page_first 892
_journal_page_last 896
_journal_volume 16
_journal_year 1977
_chemical_formula_sum 'As2 F12 S3 Te3'
_chemical_name_systematic 'Te3 S3 (As F6)2'
_space_group_IT_number 14
_symmetry_space_group_name_Hall '-P 2yn'
_symmetry_space_group_name_H-M 'P 1 21/n 1'
_cell_angle_alpha 90
_cell_angle_beta 90.92
_cell_angle_gamma 90
_cell_formula_units_Z 4
_cell_length_a 8.421
_cell_length_b 11.828
_cell_length_c 15.279
_cell_volume 1521.647
_citation_journal_id_ASTM INOCAJ
_cod_data_source_file Gillespie_INOCAJ_1977_579.cif
_cod_data_source_block As2F12S3Te3
_cod_original_sg_symbol_Hall '-P 2ybc (x-z,y,z)'
_cod_database_code 4343658

loop_
_symmetry_equiv_pos_as_xyz
x,y,z
-x+1/2,y+1/2,-z+1/2
-x,-y,-z
x-1/2,-y-1/2,z-1/2

loop_
_atom_site_label
_atom_site_type_symbol
_atom_site_fract_x
_atom_site_fract_y
_atom_site_fract_z
_atom_site_occupancy
_atom_site_U_iso_or_equiv
S3 S 0.3289 0.5756 0.5444 1 0.0
S1 S 0.1208 0.5458 0.6156 1 0.0
F9 F-1 0.4141 0.4983 0.1463 1 0.0
Te2 Te 0.091 0.7358 0.6798 1 0.0
Te3 Te 0.3906 0.8073 0.6701 1 0.0
F11 F-1 0.1551 0.4532 0.1588 1 0.0
F10 F-1 0.4804 0.5074 0.2795 1 0.0
F2 F-1 0.143 0.11 0.5219 1 0.0
S2 S 0.2365 0.6813 0.4459 1 0.0
F5 F-1 0.3998 0.2953 0.6017 1 0.0
F6 F-1 0.407 0.1268 0.5125 1 0.0
F3 F-1 0.2273 0.2797 0.4766 1 0.0
Te1 Te 0.1976 0.8519 0.5332 1 0.0
As1 As+5 0.2709 0.2033 0.5623 1 0.0
F12 F-1 0.1897 0.4437 0.3157 1 0.0
F1 F-1 0.1266 0.272 0.6147 1 0.0
F8 F-1 0.3645 0.3444 0.2233 1 0.0
F4 F-1 0.3076 0.1155 0.6487 1 0.0
As2 As+5 0.3044 0.4727 0.2292 1 0.0
F7 F-1 0.254 0.6051 0.2368 1 0.0
